data_2102762
loop_
_publ_author_name
'Wu, Hui'
'Hartman, Michael R.'
'Udovic, Terrence J.'
'Rush, John J.'
'Zhou, Wei'
'Bowman Jr, Robert C.'
'Vajo, John J.'

_publ_section_title
;
 Structure of the novel ternary hydrides Li~4~<i>Tt</i>~2~D (<i>Tt</i>
 = Si and Ge)
;
_journal_issue 1
_journal_name_full 'Acta Crystallographica Section B'
_journal_page_first 63
_journal_page_last 68
_journal_paper_doi 10.1107/S0108768106046465
_journal_volume 63
_journal_year 2007
_chemical_formula_sum 'D0.46 Li2 Si'
_chemical_formula_weight 42.90
_chemical_name_systematic ' ?'
_space_group_IT_number 65
_symmetry_cell_setting orthorhombic
_symmetry_space_group_name_Hall '-C 2 2'
_symmetry_space_group_name_H-M 'C m m m'
_cell_angle_alpha 90.0
_cell_angle_beta 90.0
_cell_angle_gamma 90.0
_cell_formula_units_Z 4
_cell_length_a 11.9099(7)
_cell_length_b 3.76253(16)
_cell_length_c 4.1754(2)
_cell_volume 187.105(16)
_cod_data_source_file ws5053.cif
_cod_data_source_block LSD_phase_1
_cod_depositor_comments
;
The following automatic conversions were performed:
'_geom_bond_publ_flag' value 'N' changed to 'n' according to
'/home/saulius/struct/CIF-dictionaries/cif_core.dic' dictionary named
'cif_core.dic' version 2.4.1 from 2010-06-29 (87
times).

'_geom_angle_publ_flag' value 'N' changed to 'n' according to
'/home/saulius/struct/CIF-dictionaries/cif_core.dic' dictionary named
'cif_core.dic' version 2.4.1 from 2010-06-29 (211 times).

Automatic conversion script
Id: cif_fix_enum 1527 2010-12-29 10:47:43Z saulius 

The following automatic conversions were performed:

'_geom_bond_publ_flag' value 'N' changed to 'n' according to
/home/saulius/struct/CIF-dictionaries/cif_core.dic dictionary named
'cif_core.dic' version 2.4.1 from 2010-06-29 (87
times).

'_geom_angle_publ_flag' value 'N' changed to 'n' according
to /home/saulius/struct/CIF-dictionaries/cif_core.dic dictionary
named 'cif_core.dic' version 2.4.1 from 2010-06-29 (211 times).

Automatic conversion script
Id: cif_fix_values 1715 2011-07-08 13:25:40Z adriana 
;
_cod_original_cell_volume 187.106(13)
_cod_database_code 2102762

loop_
_symmetry_equiv_pos_site_id
_symmetry_equiv_pos_as_xyz
1 +x,+y,+z
2 -x,+y,+z
3 +x,-y,+z
4 -x,-y,+z
-1 -x,-y,-z
-2 +x,-y,-z
-3 -x,+y,-z
-4 +x,+y,-z
101 +x+1/2,+y+1/2,+z
102 -x+1/2,+y+1/2,+z
103 +x+1/2,-y+1/2,+z
104 -x+1/2,-y+1/2,+z
-101 -x+1/2,-y+1/2,-z
-102 +x+1/2,-y+1/2,-z
-103 -x+1/2,+y+1/2,-z
-104 +x+1/2,+y+1/2,-z

loop_
_atom_site_aniso_label
_atom_site_aniso_U_11
_atom_site_aniso_U_22
_atom_site_aniso_U_33
_atom_site_aniso_U_12
_atom_site_aniso_U_13
_atom_site_aniso_U_23
Si1 0.015(2) 0.0079(19) 0.016(2) 0.0 0.0 0.0
Li1 0.005(3) 0.023(3) 0.029(4) 0.0 0.0 0.0
Li2 0.005(3) 0.023(3) 0.029(4) 0.0 0.0 0.0
D1 0.027(3) 0.017(2) 0.017(3) 0.0 0.0 0.0
Li3 0.005(3) 0.023(3) 0.029(4) 0.0 0.0 0.0

loop_
_atom_site_type_symbol
_atom_site_label
_atom_site_fract_x
_atom_site_fract_y
_atom_site_fract_z
_atom_site_U_iso_or_equiv
_atom_site_thermal_displace_type
_atom_site_occupancy
Si Si1 -0.6880(3) 0.0 0.0 0.01295 Uani 1.0
Li Li1 -0.1693(5) 0.0 0.5 0.01901 Uani 1.0
Li Li2 0.5 0.0 0.5 0.01901 Uani 1.0
D D1 0.5 0.5 0.5 0.0205 Uani 0.927(16)
Li Li3 0.0 0.0 0.0 0.01901 Uani 1.0

loop_
_atom_type_symbol
Si
Li
D

loop_
_geom_angle_atom_site_label_1
_geom_angle_atom_site_label_2
_geom_angle_atom_site_label_3
_geom_angle_site_symmetry_1
_geom_angle_site_symmetry_3
_geom_angle
_geom_angle_publ_flag
Si1 Si1 Si1 102_345 102_355 103.8(3) n
Si1 Si1 Li1 102_345 2_454 67.06(10) n
Si1 Si1 Li1 102_345 2_455 67.06(10) n
Si1 Si1 Li1 102_345 101_444 61.57(9) n
Si1 Si1 Li1 102_345 101_445 61.57(9) n
Si1 Si1 Li1 102_345 101_454 125.02(15) n
Si1 Si1 Li1 102_345 101_455 125.02(15) n
Si1 Si1 Li1 102_355 2_454 67.06(10) n
Si1 Si1 Li1 102_355 2_455 67.06(10) n
Si1 Si1 Li1 102_355 101_444 125.02(15) n
Si1 Si1 Li1 102_355 101_445 125.02(15) n
Si1 Si1 Li1 102_355 101_454 61.57(9) n
Si1 Si1 Li1 102_355 101_455 61.57(9) n
Li1 Si1 Li1 2_454 2_455 101.7(2) n
Li1 Si1 Li1 2_454 101_444 58.38(16) n
Li1 Si1 Li1 2_454 101_445 128.63(10) n
Li1 Si1 Li1 2_454 101_454 58.38(16) n
Li1 Si1 Li1 2_454 101_455 128.63(10) n
Li1 Si1 Li1 2_455 101_444 128.63(10) n
Li1 Si1 Li1 2_455 101_445 58.38(16) n
Li1 Si1 Li1 2_455 101_454 128.63(10) n
Li1 Si1 Li1 2_455 101_455 58.38(16) n
Li1 Si1 Li1 101_444 101_445 95.56(3) n
Li1 Si1 Li1 101_444 101_454 83.72(2) n
Li1 Si1 Li1 101_444 101_455 170.9(3) n
Li1 Si1 Li1 101_445 101_454 170.9(3) n
Li1 Si1 Li1 101_445 101_455 83.72(2) n
Li1 Si1 Li1 101_454 101_455 95.56(3) n
Si1 Li1 Si1 2_455 2_456 101.7(2) n
Si1 Li1 Si1 2_455 101_545 51.37(10) n
Si1 Li1 Si1 2_455 101_546 121.62(16) n
Si1 Li1 Si1 2_455 101_555 51.37(10) n
Si1 Li1 Si1 2_455 101_556 121.62(16) n
Si1 Li1 Li1 2_455 102_445 63.18(15) n
Si1 Li1 Li1 2_455 102_455 63.18(15) n
Si1 Li1 Li2 2_455 101_445 117.49(4) n
Si1 Li1 Li2 2_455 101_455 117.49(4) n
Si1 Li1 D1 2_455 101_445 129.15(10) n
Si1 Li1 Li3 2_455 1_555 83.15(6) n
Si1 Li1 Li3 2_455 1_556 175.15(18) n
Si1 Li1 Si1 2_456 101_545 121.62(16) n
Si1 Li1 Si1 2_456 101_546 51.37(10) n
Si1 Li1 Si1 2_456 101_555 121.62(16) n
Si1 Li1 Si1 2_456 101_556 51.37(10) n
Si1 Li1 Li1 2_456 102_445 63.18(15) n
Si1 Li1 Li1 2_456 102_455 63.18(15) n
Si1 Li1 Li2 2_456 101_445 117.49(4) n
Si1 Li1 Li2 2_456 101_455 117.49(4) n
Si1 Li1 D1 2_456 101_445 129.15(10) n
Si1 Li1 Li3 2_456 1_555 175.15(18) n
Si1 Li1 Li3 2_456 1_556 83.15(6) n
Si1 Li1 Si1 101_545 101_546 95.56(3) n
Si1 Li1 Si1 101_545 101_555 83.72(2) n
Si1 Li1 Si1 101_545 101_556 170.9(3) n
Si1 Li1 Li1 101_545 102_445 58.45(6) n
Si1 Li1 Li1 101_545 102_455 114.2(2) n
Si1 Li1 Li2 101_545 101_445 66.58(8) n
Si1 Li1 Li2 101_545 101_455 120.87(16) n
Si1 Li1 D1 101_545 101_445 94.54(15) n
Si1 Li1 Li3 101_545 1_555 61.46(8) n
Si1 Li1 Li3 101_545 1_556 125.99(16) n
Si1 Li1 Si1 101_546 101_555 170.9(3) n
Si1 Li1 Si1 101_546 101_556 83.72(2) n
Si1 Li1 Li1 101_546 102_445 58.45(6) n
Si1 Li1 Li1 101_546 102_455 114.2(2) n
Si1 Li1 Li2 101_546 101_445 66.58(8) n
Si1 Li1 Li2 101_546 101_455 120.87(16) n
Si1 Li1 D1 101_546 101_445 94.54(15) n
Si1 Li1 Li3 101_546 1_555 125.99(16) n
Si1 Li1 Li3 101_546 1_556 61.46(8) n
Si1 Li1 Si1 101_555 101_556 95.56(3) n
Si1 Li1 Li1 101_555 102_445 114.2(2) n
Si1 Li1 Li1 101_555 102_455 58.45(6) n
Si1 Li1 Li2 101_555 101_445 120.87(16) n
Si1 Li1 Li2 101_555 101_455 66.58(8) n
Si1 Li1 D1 101_555 101_445 94.54(15) n
Si1 Li1 Li3 101_555 1_555 61.46(8) n
Si1 Li1 Li3 101_555 1_556 125.99(16) n
Si1 Li1 Li1 101_556 102_445 114.2(2) n
Si1 Li1 Li1 101_556 102_455 58.45(6) n
Si1 Li1 Li2 101_556 101_445 120.87(16) n
Si1 Li1 Li2 101_556 101_455 66.58(8) n
Si1 Li1 D1 101_556 101_445 94.54(15) n
Si1 Li1 Li3 101_556 1_555 125.99(16) n
Si1 Li1 Li3 101_556 1_556 61.46(8) n
Li1 Li1 Li1 102_445 102_455 88.8(4) n
Li1 Li1 Li2 102_445 101_445 92.61(9) n
Li1 Li1 Li2 102_445 101_455 178.6(3) n
Li1 Li1 D1 102_445 101_445 135.62(18) n
Li1 Li1 Li3 102_445 1_555 119.77(5) n
Li1 Li1 Li3 102_445 1_556 119.77(5) n
Li1 Li1 Li2 102_455 101_445 178.6(3) n
Li1 Li1 Li2 102_455 101_455 92.61(9) n
Li1 Li1 D1 102_455 101_445 135.62(18) n
Li1 Li1 Li3 102_455 1_555 119.77(5) n
Li1 Li1 Li3 102_455 1_556 119.77(5) n
Li2 Li1 Li2 101_445 101_455 86.04(17) n
Li2 Li1 D1 101_445 101_445 43.02(8) n
Li2 Li1 Li3 101_445 1_555 59.48(10) n
Li2 Li1 Li3 101_445 1_556 59.48(10) n
Li2 Li1 D1 101_455 101_445 43.02(8) n
Li2 Li1 Li3 101_455 1_555 59.48(10) n
Li2 Li1 Li3 101_455 1_556 59.48(10) n
D1 Li1 Li3 101_445 1_555 46.00(9) n
D1 Li1 Li3 101_445 1_556 46.00(9) n
Li3 Li1 Li3 1_555 1_556 92.00(17) n
Li1 Li2 Li1 101_545 101_555 86.04(17) n
Li1 Li2 Li1 101_545 102_545 93.96(17) n
Li1 Li2 Li1 101_545 102_555 179.9557 n
Li1 Li2 D1 101_545 1_545 46.98(8) n
Li1 Li2 D1 101_545 1_555 133.02(8) n
Li1 Li2 Li3 101_545 101_545 62.83(5) n
Li1 Li2 Li3 101_545 101_546 62.83(5) n
Li1 Li2 Li3 101_545 101_555 117.17(5) n
Li1 Li2 Li3 101_545 101_556 117.17(5) n
Li1 Li2 Li1 101_555 102_545 180.0 n
Li1 Li2 Li1 101_555 102_555 93.96(17) n
Li1 Li2 D1 101_555 1_545 133.02(8) n
Li1 Li2 D1 101_555 1_555 46.98(8) n
Li1 Li2 Li3 101_555 101_545 117.17(5) n
Li1 Li2 Li3 101_555 101_546 117.17(5) n
Li1 Li2 Li3 101_555 101_555 62.83(5) n
Li1 Li2 Li3 101_555 101_556 62.83(5) n
Li1 Li2 Li1 102_545 102_555 86.04(17) n
Li1 Li2 D1 102_545 1_545 46.98(8) n
Li1 Li2 D1 102_545 1_555 133.02(8) n
Li1 Li2 Li3 102_545 101_545 62.83(5) n
Li1 Li2 Li3 102_545 101_546 62.83(5) n
Li1 Li2 Li3 102_545 101_555 117.17(5) n
Li1 Li2 Li3 102_545 101_556 117.17(5) n
Li1 Li2 D1 102_555 1_545 133.02(8) n
Li1 Li2 D1 102_555 1_555 46.98(8) n
Li1 Li2 Li3 102_555 101_545 117.17(5) n
Li1 Li2 Li3 102_555 101_546 117.17(5) n
Li1 Li2 Li3 102_555 101_555 62.83(5) n
Li1 Li2 Li3 102_555 101_556 62.83(5) n
D1 Li2 D1 1_545 1_555 180.0 n
D1 Li2 Li3 1_545 101_545 47.9777(19) n
D1 Li2 Li3 1_545 101_546 47.9777(19) n
D1 Li2 Li3 1_545 101_555 132.0222(19) n
D1 Li2 Li3 1_545 101_556 132.0222(19) n
D1 Li2 Li3 1_555 101_545 132.0222(19) n
D1 Li2 Li3 1_555 101_546 132.0222(19) n
D1 Li2 Li3 1_555 101_555 47.9777(19) n
D1 Li2 Li3 1_555 101_556 47.9777(19) n
Li3 Li2 Li3 101_545 101_546 95.955(4) n
Li3 Li2 Li3 101_545 101_555 84.045(4) n
Li3 Li2 Li3 101_545 101_556 179.972 n
Li3 Li2 Li3 101_546 101_555 179.9657 n
Li3 Li2 Li3 101_546 101_556 84.045(4) n
Li3 Li2 Li3 101_555 101_556 95.955(4) n
Li1 D1 Li1 101_555 102_555 180.0 n
Li1 D1 Li2 101_555 1_555 90.0 n
Li1 D1 Li2 101_555 1_565 90.0 n
Li1 D1 Li3 101_555 101_555 90.0 n
Li1 D1 Li3 101_555 101_556 90.0 n
Li1 D1 Li2 102_555 1_555 90.0 n
Li1 D1 Li2 102_555 1_565 90.0 n
Li1 D1 Li3 102_555 101_555 90.0 n
Li1 D1 Li3 102_555 101_556 90.0 n
Li2 D1 Li2 1_555 1_565 180.0 n
Li2 D1 Li3 1_555 101_555 90.0 n
Li2 D1 Li3 1_555 101_556 90.0 n
Li2 D1 Li3 1_565 101_555 90.0 n
Li2 D1 Li3 1_565 101_556 90.0 n
Li3 D1 Li3 101_555 101_556 180.0 n
Li1 Li3 Li1 1_554 1_555 92.00(17) n
Li1 Li3 Li1 1_554 2_554 88.00(17) n
Li1 Li3 Li1 1_554 2_555 180.0 n
Li1 Li3 Li2 1_554 101_444 57.70(5) n
Li1 Li3 Li2 1_554 101_445 122.30(5) n
Li1 Li3 Li2 1_554 101_454 57.70(5) n
Li1 Li3 Li2 1_554 101_455 122.30(5) n
Li1 Li3 D1 1_554 101_444 44.00(9) n
Li1 Li3 D1 1_554 101_445 136.00(9) n
Li1 Li3 Li1 1_555 2_554 179.9802 n
Li1 Li3 Li1 1_555 2_555 88.00(17) n
Li1 Li3 Li2 1_555 101_444 122.30(5) n
Li1 Li3 Li2 1_555 101_445 57.70(5) n
Li1 Li3 Li2 1_555 101_454 122.30(5) n
Li1 Li3 Li2 1_555 101_455 57.70(5) n
Li1 Li3 D1 1_555 101_444 136.00(9) n
Li1 Li3 D1 1_555 101_445 44.00(9) n
Li1 Li3 Li1 2_554 2_555 92.00(17) n
Li1 Li3 Li2 2_554 101_444 57.70(5) n
Li1 Li3 Li2 2_554 101_445 122.30(5) n
Li1 Li3 Li2 2_554 101_454 57.70(5) n
Li1 Li3 Li2 2_554 101_455 122.30(5) n
Li1 Li3 D1 2_554 101_444 44.00(9) n
Li1 Li3 D1 2_554 101_445 136.00(9) n
Li1 Li3 Li2 2_555 101_444 122.30(5) n
Li1 Li3 Li2 2_555 101_445 57.70(5) n
Li1 Li3 Li2 2_555 101_454 122.30(5) n
Li1 Li3 Li2 2_555 101_455 57.70(5) n
Li1 Li3 D1 2_555 101_444 136.00(9) n
Li1 Li3 D1 2_555 101_445 44.00(9) n
Li2 Li3 Li2 101_444 101_445 95.955(4) n
Li2 Li3 Li2 101_444 101_454 84.045(4) n
Li2 Li3 Li2 101_444 101_455 179.972 n
Li2 Li3 D1 101_444 101_444 42.0223(19) n
Li2 Li3 D1 101_444 101_445 137.9777(19) n
Li2 Li3 Li2 101_445 101_454 179.9657 n
Li2 Li3 Li2 101_445 101_455 84.045(4) n
Li2 Li3 D1 101_445 101_444 137.9777(19) n
Li2 Li3 D1 101_445 101_445 42.0223(19) n
Li2 Li3 Li2 101_454 101_455 95.955(4) n
Li2 Li3 D1 101_454 101_444 42.0223(19) n
Li2 Li3 D1 101_454 101_445 137.9777(19) n
Li2 Li3 D1 101_455 101_444 137.9777(19) n
Li2 Li3 D1 101_455 101_445 42.0223(19) n
D1 Li3 D1 101_444 101_445 180.0 n

loop_
_geom_bond_atom_site_label_1
_geom_bond_atom_site_label_2
_geom_bond_site_symmetry_2
_geom_bond_distance
_geom_bond_publ_flag
Si1 Si1 1_545 3.76253(16) n
Si1 Si1 1_565 3.76253(16) n
Si1 Si1 102_345 2.391(4) n
Si1 Si1 102_355 2.391(4) n
Si1 Li1 2_454 2.692(4) n
Si1 Li1 2_455 2.692(4) n
Si1 Li1 101_444 2.8191(6) n
Si1 Li1 101_445 2.8191(6) n
Si1 Li1 101_454 2.8191(6) n
Si1 Li1 101_455 2.8191(6) n
Si1 Li2 1_454 3.062(3) n
Si1 Li2 1_455 3.062(3) n
Si1 D1 1_444 3.593(2) n
Si1 D1 1_445 3.593(2) n
Si1 D1 1_454 3.593(2) n
Si1 D1 1_455 3.593(2) n
Si1 Li3 1_455 3.716(3) n
Si1 Li3 101_445 2.925(3) n
Si1 Li3 101_455 2.925(3) n
Li1 Si1 2_455 2.692(4) n
Li1 Si1 2_456 2.692(4) n
Li1 Si1 101_545 2.8191(6) n
Li1 Si1 101_546 2.8191(6) n
Li1 Si1 101_555 2.8191(6) n
Li1 Si1 101_556 2.8191(6) n
Li1 Li1 1_545 3.76253(16) n
Li1 Li1 1_565 3.76253(16) n
Li1 Li1 102_445 2.690(9) n
Li1 Li1 102_455 2.690(9) n
Li1 Li2 1_455 3.939(6) n
Li1 Li2 101_445 2.758(4) n
Li1 Li2 101_455 2.758(4) n
Li1 D1 101_445 2.016(6) n
Li1 Li3 1_555 2.902(4) n
Li1 Li3 1_556 2.902(4) n
Li2 Si1 1_655 3.062(3) n
Li2 Si1 1_656 3.062(3) n
Li2 Si1 2_555 3.062(3) n
Li2 Si1 2_556 3.062(3) n
Li2 Li1 1_655 3.939(6) n
Li2 Li1 2_555 3.939(6) n
Li2 Li1 101_545 2.758(4) n
Li2 Li1 101_555 2.758(4) n
Li2 Li1 102_545 2.758(4) n
Li2 Li1 102_555 2.758(4) n
Li2 Li2 1_545 3.76253(16) n
Li2 Li2 1_565 3.76253(16) n
Li2 D1 1_545 1.88126(8) n
Li2 D1 1_555 1.88126(8) n
Li2 Li3 101_545 2.81029(10) n
Li2 Li3 101_546 2.81029(10) n
Li2 Li3 101_555 2.81029(10) n
Li2 Li3 101_556 2.81029(10) n
D1 Si1 1_655 3.593(2) n
D1 Si1 1_656 3.593(2) n
D1 Si1 1_665 3.593(2) n
D1 Si1 1_666 3.593(2) n
D1 Si1 2_555 3.593(2) n
D1 Si1 2_556 3.593(2) n
D1 Si1 2_565 3.593(2) n
D1 Si1 2_566 3.593(2) n
D1 Li1 101_555 2.016(6) n
D1 Li1 102_555 2.016(6) n
D1 Li2 1_555 1.88126(8) n
D1 Li2 1_565 1.88126(8) n
D1 D1 1_545 3.76253(16) n
D1 D1 1_565 3.76253(16) n
D1 Li3 101_555 2.08772(11) n
D1 Li3 101_556 2.08772(11) n
Li3 Si1 1_655 3.716(3) n
Li3 Si1 2_455 3.716(3) n
Li3 Si1 101_545 2.925(3) n
Li3 Si1 101_555 2.925(3) n
Li3 Si1 102_445 2.925(3) n
Li3 Si1 102_455 2.925(3) n
Li3 Li1 1_554 2.902(4) n
Li3 Li1 1_555 2.902(4) n
Li3 Li1 2_554 2.902(4) n
Li3 Li1 2_555 2.902(4) n
Li3 Li2 101_444 2.81029(10) n
Li3 Li2 101_445 2.81029(10) n
Li3 Li2 101_454 2.81029(10) n
Li3 Li2 101_455 2.81029(10) n
Li3 D1 101_444 2.08772(11) n
Li3 D1 101_445 2.08772(11) n
Li3 Li3 1_545 3.76253(16) n
Li3 Li3 1_565 3.76253(16) n
